data_7154249
loop_
_publ_author_name
'Richmond, Edward'
'Ling, Kenneth B.'
'Duguet, Nicolas'
'Manton, Lois B.'
'\,Celebi-\"Ol\,c\"um, Nihan'
'Lam, Yu-Hong'
'Alsancak, Sezen'
'Slawin, Alexandra M. Z.'
'Houk, K. N.'
'Smith, Andrew D.'

_publ_section_title
;
 An asymmetric pericyclic cascade approach to 3-alkyl-3-aryloxindoles:
 generality, applications and mechanistic investigations.
;
_journal_issue 6
_journal_name_full 'Organic &amp; biomolecular chemistry'
_journal_page_first 1807
_journal_page_last 1817
_journal_paper_doi 10.1039/c4ob02526a
_journal_volume 13
_journal_year 2015
_chemical_formula_moiety 'C21 H24 Cl N O2'
_chemical_formula_sum 'C21 H24 Cl N O2'
_chemical_formula_weight 357.88
_space_group_IT_number 14
_symmetry_cell_setting monoclinic
_symmetry_Int_Tables_number 14
_symmetry_space_group_name_Hall '-P 2ybc'
_symmetry_space_group_name_H-M 'P 1 21/c 1'
_atom_sites_solution_hydrogens geom
_atom_sites_solution_primary direct
_atom_sites_solution_secondary difmap
_audit_update_record
;
2014-10-13 deposited with the CCDC.
2014-12-03 downloaded from the CCDC.
;
_cell_angle_alpha 90.0000
_cell_angle_beta 91.567(9)
_cell_angle_gamma 90.0000
_cell_formula_units_Z 4
_cell_length_a 10.077(3)
_cell_length_b 14.486(5)
_cell_length_c 12.738(4)
_cell_measurement_reflns_used 5929
_cell_measurement_temperature 93
_cell_measurement_theta_max 25.35
_cell_measurement_theta_min 2.46
_cell_volume 1858.7(10)
_computing_cell_refinement 'CrystalClear-SM Expert 2.0 rc13'
_computing_data_collection 'CrystalClear-SM Expert 2.0 rc13 (Rigaku, 2009)'
_computing_data_reduction 'CrystalClear-SM Expert 2.0 rc13'
_computing_molecular_graphics 'CrystalStructure 4.1'
_computing_publication_material 'CrystalStructure 4.1 (Rigaku, 2013)'
_computing_structure_refinement 'SHELXL-2013 (Sheldrick, 2013)'
_computing_structure_solution 'SIR2004 (Burla, et al., 2005)'
_diffrn_ambient_temperature 93
_diffrn_detector_area_resol_mean 14.629
_diffrn_measured_fraction_theta_full 0.989
_diffrn_measured_fraction_theta_max 0.986
_diffrn_measurement_device_type 'Rigaku Mercury70'
_diffrn_measurement_method \w
_diffrn_radiation_type 'Mo K\a'
_diffrn_radiation_wavelength 0.71075
_diffrn_reflns_av_R_equivalents 0.0745
_diffrn_reflns_Laue_measured_fraction_full 0.989
_diffrn_reflns_Laue_measured_fraction_max 0.986
_diffrn_reflns_limit_h_max 12
_diffrn_reflns_limit_h_min -10
_diffrn_reflns_limit_k_max 17
_diffrn_reflns_limit_k_min -16
_diffrn_reflns_limit_l_max 15
_diffrn_reflns_limit_l_min -9
_diffrn_reflns_number 11348
_diffrn_reflns_point_group_measured_fraction_full 0.989
_diffrn_reflns_point_group_measured_fraction_max 0.986
_diffrn_reflns_theta_full 25.000
_diffrn_reflns_theta_max 25.341
_diffrn_reflns_theta_min 2.022
_diffrn_standards_number 0
_exptl_absorpt_coefficient_mu 0.219
_exptl_absorpt_correction_T_max 0.989
_exptl_absorpt_correction_T_min 0.638
_exptl_absorpt_correction_type multi-scan
_exptl_absorpt_process_details 'REQAB (Rigaku, 1998)'
_exptl_crystal_colour colorless
_exptl_crystal_density_diffrn 1.279
_exptl_crystal_density_method 'not measured'
_exptl_crystal_description prism
_exptl_crystal_F_000 760.00
_exptl_crystal_size_max 0.200
_exptl_crystal_size_mid 0.100
_exptl_crystal_size_min 0.050
_refine_diff_density_max 0.27
_refine_diff_density_min -0.30
_refine_ls_extinction_method none
_refine_ls_goodness_of_fit_ref 1.042
_refine_ls_hydrogen_treatment constr
_refine_ls_number_parameters 226
_refine_ls_number_reflns 3349
_refine_ls_number_restraints 0
_refine_ls_R_factor_gt 0.0557
_refine_ls_shift/su_max 0.000
_refine_ls_structure_factor_coef Fsqd
_refine_ls_weighting_details 'w = 1/[\s^2^(Fo^2^)+(0.0652P)^2^+0.4386P] where P=(Fo^2^+2Fc^2^)/3'
_refine_ls_weighting_scheme calc
_refine_ls_wR_factor_ref 0.1480
_reflns_number_gt 2726
_reflns_number_total 3349
_reflns_threshold_expression F^2^>2.0\s(F^2^)
_cod_data_source_file c4ob02526a4.cif
_cod_data_source_block 59
_cod_depositor_comments 'Adding full bibliography for 7154247--7154249.cif.'
_cod_database_code 7154249

loop_
_symmetry_equiv_pos_site_id
_symmetry_equiv_pos_as_xyz
1 +X,+Y,+Z
2 -X,1/2+Y,1/2-Z
3 -X,-Y,-Z
4 +X,1/2-Y,1/2+Z

loop_
_atom_site_label
_atom_site_type_symbol
_atom_site_fract_x
_atom_site_fract_y
_atom_site_fract_z
_atom_site_U_iso_or_equiv
_atom_site_adp_type
_atom_site_occupancy
_atom_site_site_symmetry_multiplicity
_atom_site_site_symmetry_order
_atom_site_calc_flag
_atom_site_refinement_flags
Cl9 Cl -0.11652(6) 0.30980(5) 0.48075(5) 0.0570(3) Uani 1 4 0 d .
O1 O 0.40794(13) -0.01186(10) 0.34649(12) 0.0337(4) Uani 1 4 0 d .
O2 O 0.21153(13) -0.06540(10) 0.29010(12) 0.0365(4) Uani 1 4 0 d .
N4 N 0.42548(14) 0.11827(12) 0.24433(13) 0.0275(4) Uani 1 4 0 d .
C2 C 0.29188(18) -0.00472(14) 0.29128(17) 0.0292(5) Uani 1 4 0 d .
C3 C 0.28357(18) 0.08884(14) 0.23530(16) 0.0266(5) Uani 1 4 0 d .
C5 C 0.48445(18) 0.07265(14) 0.33724(17) 0.0308(5) Uani 1 4 0 d .
C6 C 0.18192(18) 0.14635(14) 0.29636(17) 0.0282(5) Uani 1 4 0 d .
C7 C 0.07807(19) 0.19421(15) 0.24579(18) 0.0325(5) Uani 1 4 0 d .
C8 C -0.01254(19) 0.24621(15) 0.30176(19) 0.0349(5) Uani 1 4 0 d .
C9 C -0.0014(2) 0.24808(15) 0.40930(18) 0.0346(5) Uani 1 4 0 d .
C10 C 0.0978(2) 0.19905(15) 0.46205(18) 0.0356(5) Uani 1 4 0 d .
C11 C 0.18836(19) 0.14927(15) 0.40533(17) 0.0325(5) Uani 1 4 0 d .
C12 C 0.23593(19) 0.06875(15) 0.12162(17) 0.0324(5) Uani 1 4 0 d .
C13 C 0.3335(2) 0.01206(17) 0.05937(19) 0.0405(6) Uani 1 4 0 d .
C14 C 0.4715(2) 0.21545(15) 0.22565(18) 0.0330(5) Uani 1 4 0 d .
C15 C 0.6122(2) 0.21278(18) 0.1822(3) 0.0523(7) Uani 1 4 0 d .
C16 C 0.3834(2) 0.26205(16) 0.14154(18) 0.0358(5) Uani 1 4 0 d .
C17 C 0.4731(3) 0.27453(17) 0.3250(2) 0.0467(6) Uani 1 4 0 d .
C18 C 0.62752(19) 0.04411(15) 0.33076(18) 0.0335(5) Uani 1 4 0 d .
C19 C 0.7148(2) 0.06240(17) 0.4158(2) 0.0433(6) Uani 1 4 0 d .
C20 C 0.8455(2) 0.03387(19) 0.4127(3) 0.0540(8) Uani 1 4 0 d .
C21 C 0.8897(2) -0.01319(19) 0.3260(3) 0.0556(8) Uani 1 4 0 d .
C22 C 0.8048(2) -0.03135(18) 0.2422(3) 0.0532(7) Uani 1 4 0 d .
C23 C 0.6732(2) -0.00278(16) 0.2443(2) 0.0402(6) Uani 1 4 0 d .
H5 H 0.47239 0.11209 0.4007 0.0370 Uiso 1 4 0 calc R
H7 H 0.06899 0.19125 0.17143 0.0390 Uiso 1 4 0 calc R
H8 H -0.08092 0.27981 0.26596 0.0418 Uiso 1 4 0 calc R
H10 H 0.10355 0.19962 0.53661 0.0427 Uiso 1 4 0 calc R
H11 H 0.25673 0.11623 0.44184 0.0390 Uiso 1 4 0 calc R
H12A H 0.15034 0.0353 0.12322 0.0389 Uiso 1 4 0 calc R
H12B H 0.21989 0.12812 0.08492 0.0389 Uiso 1 4 0 calc R
H13A H 0.41707 0.04611 0.05407 0.0486 Uiso 1 4 0 calc R
H13B H 0.29605 0.00042 -0.01121 0.0486 Uiso 1 4 0 calc R
H13C H 0.35017 -0.04687 0.09513 0.0486 Uiso 1 4 0 calc R
H15A H 0.67605 0.1974 0.23893 0.0628 Uiso 1 4 0 calc R
H15B H 0.6341 0.27333 0.153 0.0628 Uiso 1 4 0 calc R
H15C H 0.61628 0.16591 0.12688 0.0628 Uiso 1 4 0 calc R
H16A H 0.29276 0.26759 0.16691 0.0430 Uiso 1 4 0 calc R
H16B H 0.38249 0.22478 0.07731 0.0430 Uiso 1 4 0 calc R
H16C H 0.41835 0.32363 0.12651 0.0430 Uiso 1 4 0 calc R
H17A H 0.53246 0.24651 0.37825 0.0560 Uiso 1 4 0 calc R
H17B H 0.3831 0.27828 0.35207 0.0560 Uiso 1 4 0 calc R
H17C H 0.50464 0.33671 0.30854 0.0560 Uiso 1 4 0 calc R
H19 H 0.68406 0.09438 0.47557 0.0519 Uiso 1 4 0 calc R
H20 H 0.90483 0.04662 0.47005 0.0649 Uiso 1 4 0 calc R
H21 H 0.97946 -0.03313 0.32433 0.0668 Uiso 1 4 0 calc R
H22 H 0.8361 -0.06349 0.1828 0.0639 Uiso 1 4 0 calc R
H23 H 0.61466 -0.01546 0.18641 0.0482 Uiso 1 4 0 calc R

loop_
_atom_site_aniso_label
_atom_site_aniso_U_11
_atom_site_aniso_U_22
_atom_site_aniso_U_33
_atom_site_aniso_U_12
_atom_site_aniso_U_13
_atom_site_aniso_U_23
Cl9 0.0464(4) 0.0684(5) 0.0561(5) 0.0276(3) 0.0037(3) -0.0159(3)
O1 0.0248(7) 0.0293(8) 0.0470(10) -0.0003(6) 0.0026(6) 0.0081(7)
O2 0.0282(8) 0.0293(9) 0.0521(10) -0.0036(6) 0.0052(6) -0.0004(7)
N4 0.0218(9) 0.0253(10) 0.0353(10) -0.0010(6) 0.0000(7) 0.0032(8)
C2 0.0202(10) 0.0296(12) 0.0381(13) 0.0037(8) 0.0054(8) -0.0008(9)
C3 0.0212(10) 0.0260(11) 0.0327(11) -0.0002(8) 0.0020(8) 0.0001(9)
C5 0.0278(11) 0.0262(12) 0.0385(12) -0.0024(8) 0.0024(9) 0.0012(9)
C6 0.0240(10) 0.0249(11) 0.0359(12) -0.0005(8) 0.0018(8) -0.0015(9)
C7 0.0276(11) 0.0338(13) 0.0360(13) 0.0006(8) 0.0010(9) 0.0042(10)
C8 0.0260(11) 0.0325(13) 0.0460(14) 0.0044(8) -0.0012(9) 0.0038(10)
C9 0.0285(11) 0.0340(13) 0.0414(14) 0.0055(9) 0.0041(9) -0.0057(10)
C10 0.0339(12) 0.0387(14) 0.0341(12) 0.0055(9) -0.0018(9) -0.0076(10)
C11 0.0248(11) 0.0357(13) 0.0367(13) 0.0050(8) -0.0031(9) -0.0011(10)
C12 0.0284(11) 0.0334(13) 0.0355(13) -0.0019(9) 0.0014(8) -0.0023(10)
C13 0.0350(12) 0.0454(15) 0.0413(14) -0.0006(10) 0.0055(10) -0.0098(11)
C14 0.0285(11) 0.0277(12) 0.0426(13) -0.0030(8) -0.0006(9) 0.0053(10)
C15 0.0301(13) 0.0398(15) 0.087(2) -0.0050(10) 0.0045(12) 0.0201(14)
C16 0.0346(12) 0.0318(13) 0.0410(13) -0.0032(9) 0.0003(9) 0.0060(10)
C17 0.0638(16) 0.0270(13) 0.0486(15) -0.0106(11) -0.0107(12) 0.0025(11)
C18 0.0229(10) 0.0285(12) 0.0491(14) -0.0000(8) -0.0006(9) 0.0082(10)
C19 0.0344(13) 0.0430(15) 0.0521(16) -0.0035(10) -0.0045(10) 0.0155(12)
C20 0.0297(13) 0.0556(18) 0.076(2) -0.0057(11) -0.0116(12) 0.0279(15)
C21 0.0242(12) 0.0523(17) 0.091(2) 0.0027(11) 0.0057(13) 0.0301(16)
C22 0.0383(14) 0.0433(16) 0.079(2) 0.0100(11) 0.0196(13) 0.0152(14)
C23 0.0309(12) 0.0357(13) 0.0540(15) 0.0006(9) 0.0047(10) 0.0071(11)

loop_
_atom_type_symbol
_atom_type_description
_atom_type_scat_dispersion_real
_atom_type_scat_dispersion_imag
_atom_type_scat_source
C C 0.0033 0.0016
;
International Tables for Crystallography
(1992, Vol. C, Tables 4.2.6.8 and 6.1.1.4)
;
H H 0.0000 0.0000
;
International Tables for Crystallography
(1992, Vol. C, Table 6.1.1.4)
;
Cl Cl 0.1484 0.1585
;
International Tables for Crystallography
(1992, Vol. C, Tables 4.2.6.8 and 6.1.1.4)
;
N N 0.0061 0.0033
;
International Tables for Crystallography
(1992, Vol. C, Tables 4.2.6.8 and 6.1.1.4)
;
O O 0.0106 0.0060
;
International Tables for Crystallography
(1992, Vol. C, Tables 4.2.6.8 and 6.1.1.4)
;

loop_
_geom_angle_atom_site_label_1
_geom_angle_atom_site_label_2
_geom_angle_atom_site_label_3
_geom_angle
_geom_angle_publ_flag
C2 O1 C5 110.28(15) yes
C3 N4 C5 107.42(15) yes
C3 N4 C14 123.63(15) yes
C5 N4 C14 115.45(15) yes
O1 C2 O2 121.77(19) yes
O1 C2 C3 110.19(16) yes
O2 C2 C3 128.04(18) yes
N4 C3 C2 100.17(14) yes
N4 C3 C6 116.96(16) yes
N4 C3 C12 113.54(16) yes
C2 C3 C6 105.72(16) yes
C2 C3 C12 106.37(17) yes
C6 C3 C12 112.38(16) yes
O1 C5 N4 103.93(15) yes
O1 C5 C18 106.52(16) yes
N4 C5 C18 116.57(17) yes
C3 C6 C7 122.23(19) yes
C3 C6 C11 120.38(17) yes
C7 C6 C11 117.36(19) yes
C6 C7 C8 121.6(2) yes
C7 C8 C9 118.96(19) yes
Cl9 C9 C8 119.63(16) yes
Cl9 C9 C10 119.48(18) yes
C8 C9 C10 120.9(2) yes
C9 C10 C11 119.5(2) yes
C6 C11 C10 121.66(19) yes
C3 C12 C13 113.76(17) yes
N4 C14 C15 108.97(17) yes
N4 C14 C16 110.40(16) yes
N4 C14 C17 112.94(18) yes
C15 C14 C16 106.41(19) yes
C15 C14 C17 108.89(19) yes
C16 C14 C17 109.02(18) yes
C5 C18 C19 119.2(2) yes
C5 C18 C23 121.27(19) yes
C19 C18 C23 119.51(19) yes
C18 C19 C20 119.9(2) yes
C19 C20 C21 120.0(2) yes
C20 C21 C22 120.4(2) yes
C21 C22 C23 120.1(3) yes
C18 C23 C22 120.0(2) yes
O1 C5 H5 109.833 no
N4 C5 H5 109.831 no
C18 C5 H5 109.830 no
C6 C7 H7 119.177 no
C8 C7 H7 119.174 no
C7 C8 H8 120.517 no
C9 C8 H8 120.524 no
C9 C10 H10 120.270 no
C11 C10 H10 120.263 no
C6 C11 H11 119.175 no
C10 C11 H11 119.162 no
C3 C12 H12A 108.805 no
C3 C12 H12B 108.804 no
C13 C12 H12A 108.807 no
C13 C12 H12B 108.812 no
H12A C12 H12B 107.687 no
C12 C13 H13A 109.466 no
C12 C13 H13B 109.471 no
C12 C13 H13C 109.471 no
H13A C13 H13B 109.469 no
H13A C13 H13C 109.474 no
H13B C13 H13C 109.476 no
C14 C15 H15A 109.473 no
C14 C15 H15B 109.468 no
C14 C15 H15C 109.464 no
H15A C15 H15B 109.480 no
H15A C15 H15C 109.474 no
H15B C15 H15C 109.468 no
C14 C16 H16A 109.475 no
C14 C16 H16B 109.467 no
C14 C16 H16C 109.470 no
H16A C16 H16B 109.471 no
H16A C16 H16C 109.472 no
H16B C16 H16C 109.472 no
C14 C17 H17A 109.476 no
C14 C17 H17B 109.474 no
C14 C17 H17C 109.464 no
H17A C17 H17B 109.475 no
H17A C17 H17C 109.465 no
H17B C17 H17C 109.471 no
C18 C19 H19 120.030 no
C20 C19 H19 120.030 no
C19 C20 H20 120.010 no
C21 C20 H20 120.017 no
C20 C21 H21 119.776 no
C22 C21 H21 119.786 no
C21 C22 H22 119.936 no
C23 C22 H22 119.935 no
C18 C23 H23 119.997 no
C22 C23 H23 120.000 no

loop_
_geom_bond_atom_site_label_1
_geom_bond_atom_site_label_2
_geom_bond_distance
_geom_bond_publ_flag
Cl9 C9 1.741(2) yes
O1 C2 1.352(2) yes
O1 C5 1.453(2) yes
O2 C2 1.195(2) yes
N4 C3 1.494(2) yes
N4 C5 1.467(3) yes
N4 C14 1.503(3) yes
C2 C3 1.533(3) yes
C3 C6 1.547(3) yes
C3 C12 1.541(3) yes
C5 C18 1.504(3) yes
C6 C7 1.398(3) yes
C6 C11 1.388(3) yes
C7 C8 1.395(3) yes
C8 C9 1.372(3) yes
C9 C10 1.385(3) yes
C10 C11 1.382(3) yes
C12 C13 1.520(3) yes
C14 C15 1.537(3) yes
C14 C16 1.530(3) yes
C14 C17 1.528(3) yes
C18 C19 1.402(3) yes
C18 C23 1.383(3) yes
C19 C20 1.382(3) yes
C20 C21 1.381(4) yes
C21 C22 1.375(4) yes
C22 C23 1.390(3) yes
C5 H5 1.000 no
C7 H7 0.950 no
C8 H8 0.950 no
C10 H10 0.950 no
C11 H11 0.950 no
C12 H12A 0.990 no
C12 H12B 0.990 no
C13 H13A 0.980 no
C13 H13B 0.980 no
C13 H13C 0.980 no
C15 H15A 0.980 no
C15 H15B 0.980 no
C15 H15C 0.980 no
C16 H16A 0.980 no
C16 H16B 0.980 no
C16 H16C 0.980 no
C17 H17A 0.980 no
C17 H17B 0.980 no
C17 H17C 0.980 no
C19 H19 0.950 no
C20 H20 0.950 no
C21 H21 0.950 no
C22 H22 0.950 no
C23 H23 0.950 no

loop_
_geom_contact_atom_site_label_1
_geom_contact_atom_site_label_2
_geom_contact_distance
_geom_contact_publ_flag
_geom_contact_site_symmetry_2
O1 C6 3.281(2) no .
O1 C11 3.316(3) no .
O1 C12 3.507(3) no .
O1 C19 3.368(3) no .
O1 C23 3.008(3) no .
O2 N4 3.484(2) no .
O2 C5 3.440(2) no .
O2 C6 3.083(3) no .
O2 C11 3.449(3) no .
O2 C12 2.910(3) no .
O2 C13 3.406(3) no .
N4 C11 3.223(3) no .
N4 C13 2.942(3) no .
N4 C23 3.051(3) no .
C2 C11 2.874(3) no .
C2 C13 3.005(3) no .
C2 C18 3.479(3) no .
C3 C16 2.966(3) no .
C3 C17 3.474(3) no .
C5 C6 3.259(3) no .
C5 C11 3.321(3) no .
C5 C15 3.134(4) no .
C5 C17 2.931(3) no .
C6 C9 2.792(3) no .
C6 C14 3.236(3) no .
C6 C16 3.322(3) no .
C6 C17 3.483(3) no .
C7 C10 2.757(3) no .
C7 C12 2.911(3) no .
C7 C16 3.524(3) no .
C8 C11 2.769(3) no .
C11 C17 3.568(3) no .
C12 C14 3.425(3) no .
C12 C16 3.177(3) no .
C14 C18 3.211(3) no .
C15 C18 3.092(4) no .
C15 C23 3.275(4) no .
C18 C21 2.772(3) no .
C19 C22 2.769(4) no .
C20 C23 2.773(4) no .
O1 C19 3.382(3) no 3_656
O2 C8 3.565(3) no 2_545
O2 C21 3.373(3) no 1_455
C8 O2 3.565(3) no 2_555
C9 C20 3.466(4) no 1_455
C10 C20 3.535(3) no 1_455
C11 C20 3.546(4) no 3_656
C19 O1 3.382(3) no 3_656
C20 C9 3.466(4) no 1_655
C20 C10 3.535(3) no 1_655
C20 C11 3.546(4) no 3_656
C21 O2 3.373(3) no 1_655
Cl9 H8 2.8029 no .
Cl9 H10 2.8081 no .
O1 H11 2.7094 no .
O1 H13C 3.2780 no .
O1 H19 3.5445 no .
O1 H23 2.9550 no .
O2 H11 3.2890 no .
O2 H12A 2.6372 no .
O2 H13C 2.8950 no .
N4 H11 3.0750 no .
N4 H12A 3.3582 no .
N4 H12B 2.8645 no .
N4 H13A 2.6385 no .
N4 H13C 3.1355 no .
N4 H15A 2.7756 no .
N4 H15B 3.3094 no .
N4 H15C 2.5629 no .
N4 H16A 2.7144 no .
N4 H16B 2.6540 no .
N4 H16C 3.3318 no .
N4 H17A 2.7244 no .
N4 H17B 2.7332 no .
N4 H17C 3.3589 no .
N4 H23 2.8299 no .
C2 H5 2.8241 no .
C2 H11 2.6287 no .
C2 H12A 2.6050 no .
C2 H12B 3.3217 no .
C2 H13A 3.3869 no .
C2 H13C 2.6534 no .
C2 H23 3.5533 no .
C3 H5 2.8201 no .
C3 H7 2.7280 no .
C3 H11 2.6815 no .
C3 H13A 2.7734 no .
C3 H13B 3.3966 no .
C3 H13C 2.7511 no .
C3 H16A 2.7343 no .
C3 H16B 3.0051 no .
C3 H17B 3.2661 no .
C5 H11 2.7580 no .
C5 H15A 2.9485 no .
C5 H15C 3.3112 no .
C5 H17A 2.6146 no .
C5 H17B 3.1563 no .
C5 H19 2.6563 no .
C5 H23 2.6795 no .
C6 H5 3.2199 no .
C6 H8 3.2935 no .
C6 H10 3.2735 no .
C6 H12A 2.7412 no .
C6 H12B 2.7433 no .
C6 H16A 2.6742 no .
C6 H17B 2.8613 no .
C7 H11 3.2415 no .
C7 H12A 2.8860 no .
C7 H12B 2.7052 no .
C7 H16A 2.6342 no .
C7 H17B 3.5407 no .
C8 H10 3.2529 no .
C8 H16A 3.5778 no .
C9 H7 3.2370 no .
C9 H11 3.2443 no .
C10 H8 3.2565 no .
C10 H17B 3.4301 no .
C11 H5 2.9146 no .
C11 H7 3.2399 no .
C11 H17B 2.8065 no .
C12 H7 2.5377 no .
C12 H16A 2.9898 no .
C12 H16B 2.7666 no .
C13 H16B 3.1281 no .
C13 H23 3.2490 no .
C14 H5 2.6856 no .
C14 H12B 3.3155 no .
C14 H13A 3.3210 no .
C15 H5 3.4750 no .
C15 H13A 3.4906 no .
C15 H16A 3.3164 no .
C15 H16B 2.6468 no .
C15 H16C 2.6121 no .
C15 H17A 2.6893 no .
C15 H17B 3.3449 no .
C15 H17C 2.6617 no .
C15 H23 3.3068 no .
C16 H7 3.3612 no .
C16 H12B 2.6329 no .
C16 H13A 3.3410 no .
C16 H15A 3.3039 no .
C16 H15B 2.5323 no .
C16 H15C 2.7401 no .
C16 H17A 3.3394 no .
C16 H17B 2.6920 no .
C16 H17C 2.6545 no .
C17 H5 2.5429 no .
C17 H11 3.5216 no .
C17 H15A 2.5997 no .
C17 H15B 2.7623 no .
C17 H15C 3.3360 no .
C17 H16A 2.6773 no .
C17 H16B 3.3394 no .
C17 H16C 2.6699 no .
C18 H15A 2.5631 no .
C18 H15C 3.1391 no .
C18 H17A 3.1482 no .
C18 H20 3.2691 no .
C18 H22 3.2582 no .
C19 H5 2.5484 no .
C19 H15A 3.0007 no .
C19 H17A 3.2662 no .
C19 H21 3.2494 no .
C19 H23 3.2659 no .
C20 H22 3.2489 no .
C21 H19 3.2508 no .
C21 H23 3.2523 no .
C22 H15A 3.5584 no .
C22 H20 3.2484 no .
C23 H5 3.3243 no .
C23 H13A 3.5631 no .
C23 H15A 2.9007 no .
C23 H15C 2.9141 no .
C23 H19 3.2634 no .
C23 H21 3.2532 no .
H5 H11 2.2502 no .
H5 H15A 3.1963 no .
H5 H17A 2.0614 no .
H5 H17B 2.6379 no .
H5 H17C 3.4773 no .
H5 H19 2.3268 no .
H7 H8 2.3403 no .
H7 H12A 2.4860 no .
H7 H12B 2.1106 no .
H7 H16A 2.5136 no .
H7 H16B 3.4439 no .
H10 H11 2.3240 no .
H11 H17A 3.4729 no .
H11 H17B 2.9188 no .
H12A H13A 2.8556 no .
H12A H13B 2.3411 no .
H12A H13C 2.3747 no .
H12B H13A 2.3572 no .
H12B H13B 2.3583 no .
H12B H13C 2.8560 no .
H12B H16A 2.3811 no .
H12B H16B 2.1595 no .
H12B H16C 3.4990 no .
H13A H15C 2.7928 no .
H13A H16B 2.6293 no .
H13A H23 2.7236 no .
H13B H16B 3.5411 no .
H13C H23 2.9143 no .
H15A H16B 3.5796 no .
H15A H16C 3.4546 no .
H15A H17A 2.4268 no .
H15A H17B 3.5209 no .
H15A H17C 2.8153 no .
H15A H19 3.3624 no .
H15A H23 3.2117 no .
H15B H16A 3.4501 no .
H15B H16B 2.7783 no .
H15B H16C 2.3090 no .
H15B H17A 3.0972 no .
H15B H17C 2.5713 no .
H15C H16B 2.5681 no .
H15C H16C 3.0328 no .
H15C H17A 3.5322 no .
H15C H17C 3.5894 no .
H15C H23 2.7347 no .
H16A H17A 3.5803 no .
H16A H17B 2.5095 no .
H16A H17C 2.9334 no .
H16B H17B 3.5844 no .
H16B H17C 3.5525 no .
H16C H17A 3.5568 no .
H16C H17B 2.9779 no .
H16C H17C 2.4612 no .
H17A H19 2.9365 no .
H19 H20 2.3327 no .
H20 H21 2.3284 no .
H21 H22 2.3212 no .
H22 H23 2.3391 no .
Cl9 H7 3.0242 no 4_555
Cl9 H12A 3.5377 no 2_555
Cl9 H13B 3.3297 no 2_555
Cl9 H13C 3.2656 no 2_555
Cl9 H15B 3.5890 no 4_455
Cl9 H15C 3.3336 no 4_455
O1 H15B 3.1404 no 2_645
O1 H16C 2.9713 no 2_645
O1 H17C 3.0956 no 2_645
O1 H19 2.7460 no 3_656
O2 H8 2.6867 no 2_545
O2 H15B 2.8881 no 2_645
O2 H17C 3.4593 no 2_645
O2 H19 3.1655 no 3_656
O2 H20 3.3134 no 3_656
O2 H21 2.4359 no 1_455
C2 H15B 3.3717 no 2_645
C2 H17C 3.3526 no 2_645
C2 H19 3.2443 no 3_656
C2 H21 3.2142 no 1_455
C6 H21 3.3300 no 1_455
C7 H10 3.0932 no 4_554
C7 H21 3.5900 no 1_455
C8 H15A 3.2940 no 1_455
C8 H21 3.5968 no 2_655
C8 H22 3.2833 no 2_655
C9 H7 3.5062 no 4_555
C9 H12B 3.5942 no 4_555
C9 H20 3.1700 no 1_455
C9 H22 3.4216 no 2_655
C10 H7 3.1248 no 4_555
C10 H12B 3.1821 no 4_555
C10 H16A 3.2591 no 4_555
C10 H16B 3.3724 no 4_555
C10 H20 2.9459 no 1_455
C11 H16B 3.4235 no 4_555
C11 H20 3.3441 no 1_455
C11 H20 3.3964 no 3_656
C11 H21 3.5155 no 1_455
C13 H13A 3.0522 no 3_655
C13 H15C 3.5492 no 3_655
C13 H17C 3.4343 no 2_645
C13 H22 3.5639 no 3_655
C13 H23 3.1884 no 3_655
C15 H8 3.3855 no 1_655
C16 H10 3.1366 no 4_554
C16 H11 3.3211 no 4_554
C17 H13C 3.2866 no 2_655
C17 H16B 3.3643 no 4_555
C17 H23 3.1702 no 2_655
C18 H16C 3.2748 no 2_645
C19 H11 3.1682 no 3_656
C20 H10 3.4790 no 3_656
C20 H11 3.0541 no 3_656
C20 H20 3.1173 no 3_756
C21 H10 3.2175 no 3_656
C21 H20 3.3125 no 3_756
C22 H13B 3.1192 no 3_655
C22 H16A 3.2940 no 2_645
C22 H16C 3.5313 no 2_645
C22 H17B 3.5367 no 2_645
C23 H13B 2.9942 no 3_655
C23 H16A 3.5269 no 2_645
C23 H16C 3.1565 no 2_645
C23 H17B 3.4424 no 2_645
C23 H17C 3.0010 no 2_645
H5 H16B 3.4025 no 4_555
H5 H16C 3.0858 no 4_555
H7 Cl9 3.0242 no 4_554
H7 C9 3.5062 no 4_554
H7 C10 3.1248 no 4_554
H7 H10 2.3669 no 4_554
H8 O2 2.6867 no 2_555
H8 C15 3.3855 no 1_455
H8 H10 3.5179 no 4_554
H8 H15A 2.7378 no 1_455
H8 H15B 3.1781 no 1_455
H8 H21 3.1265 no 2_655
H8 H22 3.4025 no 2_655
H10 C7 3.0932 no 4_555
H10 C16 3.1366 no 4_555
H10 C20 3.4790 no 3_656
H10 C21 3.2175 no 3_656
H10 H7 2.3669 no 4_555
H10 H8 3.5179 no 4_555
H10 H12B 2.8179 no 4_555
H10 H16A 2.5382 no 4_555
H10 H16B 3.0479 no 4_555
H10 H16C 3.3600 no 4_555
H10 H20 3.0900 no 1_455
H10 H20 3.5689 no 3_656
H10 H21 3.1200 no 3_656
H11 C16 3.3211 no 4_555
H11 C19 3.1682 no 3_656
H11 C20 3.0541 no 3_656
H11 H16A 3.3356 no 4_555
H11 H16B 3.1254 no 4_555
H11 H16C 2.9555 no 4_555
H11 H19 3.2766 no 3_656
H11 H20 3.0944 no 3_656
H12A Cl9 3.5377 no 2_545
H12A H21 3.2789 no 1_455
H12A H22 3.5753 no 1_455
H12B C9 3.5942 no 4_554
H12B C10 3.1821 no 4_554
H12B H10 2.8179 no 4_554
H12B H22 3.5663 no 3_655
H13A C13 3.0522 no 3_655
H13A H13A 2.5693 no 3_655
H13A H13B 3.0325 no 3_655
H13A H13C 3.0590 no 3_655
H13A H17C 3.5792 no 2_645
H13A H23 3.1030 no 3_655
H13B Cl9 3.3297 no 2_545
H13B C22 3.1192 no 3_655
H13B C23 2.9942 no 3_655
H13B H13A 3.0325 no 3_655
H13B H15C 2.9712 no 3_655
H13B H22 2.6881 no 3_655
H13B H23 2.4386 no 3_655
H13C Cl9 3.2656 no 2_545
H13C C17 3.2866 no 2_645
H13C H13A 3.0590 no 3_655
H13C H15C 3.3372 no 3_655
H13C H17A 3.2327 no 2_645
H13C H17C 2.5282 no 2_645
H15A C8 3.2940 no 1_655
H15A H8 2.7378 no 1_655
H15B Cl9 3.5890 no 4_654
H15B O1 3.1404 no 2_655
H15B O2 2.8881 no 2_655
H15B C2 3.3717 no 2_655
H15B H8 3.1781 no 1_655
H15B H19 3.0159 no 4_554
H15C Cl9 3.3336 no 4_654
H15C C13 3.5492 no 3_655
H15C H13B 2.9712 no 3_655
H15C H13C 3.3372 no 3_655
H15C H17A 3.4937 no 4_554
H16A C10 3.2591 no 4_554
H16A C22 3.2940 no 2_655
H16A C23 3.5269 no 2_655
H16A H10 2.5382 no 4_554
H16A H11 3.3356 no 4_554
H16A H22 3.3874 no 2_655
H16B C10 3.3724 no 4_554
H16B C11 3.4235 no 4_554
H16B C17 3.3643 no 4_554
H16B H5 3.4025 no 4_554
H16B H10 3.0479 no 4_554
H16B H11 3.1254 no 4_554
H16B H17A 3.0159 no 4_554
H16B H17B 2.8695 no 4_554
H16C O1 2.9713 no 2_655
H16C C18 3.2748 no 2_655
H16C C22 3.5313 no 2_655
H16C C23 3.1565 no 2_655
H16C H5 3.0858 no 4_554
H16C H10 3.3600 no 4_554
H16C H11 2.9555 no 4_554
H16C H17A 3.5430 no 4_554
H16C H19 3.5437 no 4_554
H16C H23 3.3564 no 2_655
H17A H13C 3.2327 no 2_655
H17A H15C 3.4937 no 4_555
H17A H16B 3.0159 no 4_555
H17A H16C 3.5430 no 4_555
H17B C22 3.5367 no 2_655
H17B C23 3.4424 no 2_655
H17B H16B 2.8695 no 4_555
H17B H22 3.2057 no 2_655
H17B H23 3.0280 no 2_655
H17C O1 3.0956 no 2_655
H17C O2 3.4593 no 2_655
H17C C2 3.3526 no 2_655
H17C C13 3.4343 no 2_655
H17C C23 3.0010 no 2_655
H17C H13A 3.5792 no 2_655
H17C H13C 2.5282 no 2_655
H17C H23 2.4575 no 2_655
H19 O1 2.7460 no 3_656
H19 O2 3.1655 no 3_656
H19 C2 3.2443 no 3_656
H19 H11 3.2766 no 3_656
H19 H15B 3.0159 no 4_555
H19 H16C 3.5437 no 4_555
H20 O2 3.3134 no 3_656
H20 C9 3.1700 no 1_655
H20 C10 2.9459 no 1_655
H20 C11 3.3441 no 1_655
H20 C11 3.3964 no 3_656
H20 C20 3.1173 no 3_756
H20 C21 3.3125 no 3_756
H20 H10 3.0900 no 1_655
H20 H10 3.5689 no 3_656
H20 H11 3.0944 no 3_656
H20 H20 2.4506 no 3_756
H20 H21 2.8444 no 3_756
H21 O2 2.4359 no 1_655
H21 C2 3.2142 no 1_655
H21 C6 3.3300 no 1_655
H21 C7 3.5900 no 1_655
H21 C8 3.5968 no 2_645
H21 C11 3.5155 no 1_655
H21 H8 3.1265 no 2_645
H21 H10 3.1200 no 3_656
H21 H12A 3.2789 no 1_655
H21 H20 2.8444 no 3_756
H22 C8 3.2833 no 2_645
H22 C9 3.4216 no 2_645
H22 C13 3.5639 no 3_655
H22 H8 3.4025 no 2_645
H22 H12A 3.5753 no 1_655
H22 H12B 3.5663 no 3_655
H22 H13B 2.6881 no 3_655
H22 H16A 3.3874 no 2_645
H22 H17B 3.2057 no 2_645
H23 C13 3.1884 no 3_655
H23 C17 3.1702 no 2_645
H23 H13A 3.1030 no 3_655
H23 H13B 2.4386 no 3_655
H23 H16C 3.3564 no 2_645
H23 H17B 3.0280 no 2_645
H23 H17C 2.4575 no 2_645

loop_
_geom_torsion_atom_site_label_1
_geom_torsion_atom_site_label_2
_geom_torsion_atom_site_label_3
_geom_torsion_atom_site_label_4
_geom_torsion
_geom_torsion_publ_flag
C2 O1 C5 N4 -18.55(19) no
C2 O1 C5 C18 -142.21(15) no
C5 O1 C2 O2 -177.96(17) no
C5 O1 C2 C3 1.8(2) no
C3 N4 C5 O1 28.32(18) no
C3 N4 C5 C18 145.16(15) no
C5 N4 C3 C2 -26.24(17) no
C5 N4 C3 C6 87.34(18) no
C5 N4 C3 C12 -139.23(15) no
C3 N4 C14 C15 -149.15(16) no
C3 N4 C14 C16 -32.6(2) no
C3 N4 C14 C17 89.7(2) no
C14 N4 C3 C2 -164.81(16) no
C14 N4 C3 C6 -51.2(2) no
C14 N4 C3 C12 82.2(2) no
C5 N4 C14 C15 75.22(19) no
C5 N4 C14 C16 -168.26(14) no
C5 N4 C14 C17 -45.9(2) no
C14 N4 C5 O1 170.72(14) no
C14 N4 C5 C18 -72.4(2) no
O1 C2 C3 N4 15.11(19) no
O1 C2 C3 C6 -106.83(16) no
O1 C2 C3 C12 133.51(15) no
O2 C2 C3 N4 -165.1(2) no
O2 C2 C3 C6 73.0(3) no
O2 C2 C3 C12 -46.7(3) no
N4 C3 C6 C7 118.11(18) no
N4 C3 C6 C11 -64.3(2) no
N4 C3 C12 C13 44.6(2) no
C2 C3 C6 C7 -131.47(17) no
C2 C3 C6 C11 46.1(2) no
C2 C3 C12 C13 -64.62(19) no
C6 C3 C12 C13 -179.85(14) no
C12 C3 C6 C7 -15.8(2) no
C12 C3 C6 C11 161.75(16) no
O1 C5 C18 C19 -109.61(19) no
O1 C5 C18 C23 67.9(2) no
N4 C5 C18 C19 134.98(18) no
N4 C5 C18 C23 -47.5(3) no
C3 C6 C7 C8 -179.67(16) no
C3 C6 C11 C10 -179.11(16) no
C7 C6 C11 C10 -1.4(3) no
C11 C6 C7 C8 2.7(3) no
C6 C7 C8 C9 -1.9(3) no
C7 C8 C9 Cl9 -178.09(16) no
C7 C8 C9 C10 -0.2(3) no
Cl9 C9 C10 C11 179.32(13) no
C8 C9 C10 C11 1.4(3) no
C9 C10 C11 C6 -0.6(3) no
C5 C18 C19 C20 177.81(18) no
C5 C18 C23 C22 -177.57(17) no
C19 C18 C23 C22 -0.0(3) no
C23 C18 C19 C20 0.2(3) no
C18 C19 C20 C21 -0.5(4) no
C19 C20 C21 C22 0.5(4) no
C20 C21 C22 C23 -0.3(4) no
C21 C22 C23 C18 0.1(4) no
